data_7101263
loop_
_publ_author_name
'Simon Clarke'
'Oliver J. Rutt'
'Gareth R. Williams'

_publ_section_title
;
Reversible lithium insertion and copper extrusion in
layered oxysulfides
;
_journal_issue 27
_journal_name_full 'Chemical Communications'
_journal_paper_doi 10.1039/b605105g
_journal_year 2006
_chemical_formula_sum 'Li1.89 Mn O2 S2 Sr2'
_chemical_formula_weight 339.39
_chemical_name_systematic ' Strontium lithium manganese oxide sulfide'
_space_group_IT_number 139
_symmetry_cell_setting tetragonal
_symmetry_space_group_name_Hall '-I 4 2'
_symmetry_space_group_name_H-M 'I 4/m m m'
_cell_angle_alpha 90.0
_cell_angle_beta 90.0
_cell_angle_gamma 90.0
_cell_formula_units_Z 2
_cell_length_a 4.07036(8)
_cell_length_b 4.07036
_cell_length_c 17.8721(4)
_cell_measurement_temperature 295
_cell_volume 296.101(15)
_computing_structure_refinement GSAS
_pd_block_id 2006-04-06T16:45|OJR181_1LI_phase1|Simon_Clarke||
_pd_phase_name Sr2MnO2Li2S2
_pd_proc_ls_prof_R_factor 0.0249
_pd_proc_ls_prof_wR_factor 0.0178
_refine_ls_goodness_of_fit_all 1.91
_refine_ls_matrix_type full
_refine_ls_number_parameters 138
_refine_ls_number_restraints 0
_refine_ls_shift/su_max 0.06
_refine_ls_shift/su_mean 0.00
_cod_data_source_file b605105g.txt
_cod_depositor_comments
;
The following automatic conversions were performed:
'_geom_bond_publ_flag' value 'N' changed to 'n' according to
'/home/saulius/struct/CIF-dictionaries/cif_core.dic' dictionary named
'cif_core.dic' version 2.4.1 from 2010-06-29 (62
times).

'_geom_angle_publ_flag' value 'N' changed to 'n' according to
'/home/saulius/struct/CIF-dictionaries/cif_core.dic' dictionary named
'cif_core.dic' version 2.4.1 from 2010-06-29 (385 times).

Automatic conversion script
Id: cif_fix_enum 1527 2010-12-29 10:47:43Z saulius 

The following automatic conversions were performed:

'_cell_measurement_temperature' value '295K' was changed to '295' -
the value should be numeric and without a unit designator.

Automatic conversion script
Id: cif_fix_values 1646 2011-03-28 12:23:43Z adriana 
;
_cod_database_code 7101263

loop_
_symmetry_equiv_pos_site_id
_symmetry_equiv_pos_as_xyz
1 +x,+y,+z
2 -y,+x,+z
3 -x,-y,+z
4 +y,-x,+z
5 -x,+y,+z
6 -y,-x,+z
7 +x,-y,+z
8 +y,+x,+z
-1 -x,-y,-z
-2 +y,-x,-z
-3 +x,+y,-z
-4 -y,+x,-z
-5 +x,-y,-z
-6 +y,+x,-z
-7 -x,+y,-z
-8 -y,-x,-z
101 +x+1/2,+y+1/2,+z+1/2
102 -y+1/2,+x+1/2,+z+1/2
103 -x+1/2,-y+1/2,+z+1/2
104 +y+1/2,-x+1/2,+z+1/2
105 -x+1/2,+y+1/2,+z+1/2
106 -y+1/2,-x+1/2,+z+1/2
107 +x+1/2,-y+1/2,+z+1/2
108 +y+1/2,+x+1/2,+z+1/2
-101 -x+1/2,-y+1/2,-z+1/2
-102 +y+1/2,-x+1/2,-z+1/2
-103 +x+1/2,+y+1/2,-z+1/2
-104 -y+1/2,+x+1/2,-z+1/2
-105 +x+1/2,-y+1/2,-z+1/2
-106 +y+1/2,+x+1/2,-z+1/2
-107 -x+1/2,+y+1/2,-z+1/2
-108 -y+1/2,-x+1/2,-z+1/2

loop_
_atom_site_aniso_label
_atom_site_aniso_U_11
_atom_site_aniso_U_12
_atom_site_aniso_U_13
_atom_site_aniso_U_22
_atom_site_aniso_U_23
_atom_site_aniso_U_33
SR 0.01112(15) 0.0 0.0 0.01112(15) 0.0 0.00881(24)
MN 0.00328(20) 0.0 0.0 0.00328(20) 0.0 0.0259(7)
O 0.01154(22) 0.0 0.0 0.01179(21) 0.0 0.01054(28)
Li 0.0222(6) 0.0 0.0 0.0222(6) 0.0 0.0252(12)
S 0.01122(26) 0.0 0.0 0.01122(26) 0.0 0.0088(5)

loop_
_atom_site_type_symbol
_atom_site_label
_atom_site_fract_x
_atom_site_fract_y
_atom_site_fract_z
_atom_site_occupancy
_atom_site_thermal_displace_type
_atom_site_U_iso_or_equiv
_atom_site_symmetry_multiplicity
Sr SR 0.5 0.5 0.092184(27) 1.0 Uani 0.01035 4
Mn MN 0.0 0.0 0.0 1.0 Uani 0.01084 2
O O 0.5 0.0 0.0 1.0 Uani 0.01129 4
Li Li 0.5 0.0 0.25 0.943(6) Uani 0.0232 4
S S 0.0 0.0 0.17099(7) 1.0 Uani 0.01041 4

loop_
_atom_type_symbol
_atom_type_number_in_cell
Sr 4.0
Mn 2.0
O_ 4.0
Li 3.773
S_ 4.0

loop_
_geom_angle_atom_site_label_1
_geom_angle_atom_site_label_2
_geom_angle_atom_site_label_3
_geom_angle
_geom_angle_site_symmetry_1
_geom_angle_site_symmetry_3
_geom_angle_publ_flag
SR SR SR 90.0 1_455 1_545 n
SR SR SR 90.0 1_455 1_565 n
SR SR SR 180.0 1_455 1_655 n
SR SR SR 90.0 1_455 -1_665 n
SR SR MN 52.1440(32) 1_455 1_555 n
SR SR MN 52.1440(32) 1_455 1_565 n
SR SR MN 127.8560(32) 1_455 1_655 n
SR SR MN 127.8560(32) 1_455 1_665 n
SR SR O 90.0 1_455 1_555 n
SR SR O 90.0 1_455 1_565 n
SR SR O 38.991(8) 1_455 2_555 n
SR SR O 141.009(8) 1_455 2_655 n
SR SR Li 90.0 1_455 1_555 n
SR SR Li 90.0 1_455 1_565 n
SR SR Li 54.187(5) 1_455 2_555 n
SR SR Li 125.813(5) 1_455 2_655 n
SR SR S 50.570(8) 1_455 1_555 n
SR SR S 50.570(8) 1_455 1_565 n
SR SR S 129.430(8) 1_455 1_655 n
SR SR S 129.430(8) 1_455 1_665 n
SR SR SR 180.0 1_545 1_565 n
SR SR SR 90.0 1_545 1_655 n
SR SR SR 90.0 1_545 -1_665 n
SR SR MN 52.1440(32) 1_545 1_555 n
SR SR MN 127.8560(32) 1_545 1_565 n
SR SR MN 52.1440(32) 1_545 1_655 n
SR SR MN 127.8560(32) 1_545 1_665 n
SR SR O 38.991(8) 1_545 1_555 n
SR SR O 141.009(8) 1_545 1_565 n
SR SR O 90.0 1_545 2_555 n
SR SR O 90.0 1_545 2_655 n
SR SR Li 54.187(5) 1_545 1_555 n
SR SR Li 125.813(5) 1_545 1_565 n
SR SR Li 90.0 1_545 2_555 n
SR SR Li 90.0 1_545 2_655 n
SR SR S 50.570(8) 1_545 1_555 n
SR SR S 129.430(8) 1_545 1_565 n
SR SR S 50.570(8) 1_545 1_655 n
SR SR S 129.430(8) 1_545 1_665 n
SR SR SR 90.0 1_565 1_655 n
SR SR SR 90.0 1_565 -1_665 n
SR SR MN 127.8560(32) 1_565 1_555 n
SR SR MN 52.1440(32) 1_565 1_565 n
SR SR MN 127.8560(32) 1_565 1_655 n
SR SR MN 52.1440(32) 1_565 1_665 n
SR SR O 141.009(8) 1_565 1_555 n
SR SR O 38.991(8) 1_565 1_565 n
SR SR O 90.0 1_565 2_555 n
SR SR O 90.0 1_565 2_655 n
SR SR Li 125.813(5) 1_565 1_555 n
SR SR Li 54.187(5) 1_565 1_565 n
SR SR Li 90.0 1_565 2_555 n
SR SR Li 90.0 1_565 2_655 n
SR SR S 129.430(8) 1_565 1_555 n
SR SR S 50.570(8) 1_565 1_565 n
SR SR S 129.430(8) 1_565 1_655 n
SR SR S 50.570(8) 1_565 1_665 n
SR SR SR 90.0 1_655 -1_665 n
SR SR MN 127.8560(32) 1_655 1_555 n
SR SR MN 127.8560(32) 1_655 1_565 n
SR SR MN 52.1440(32) 1_655 1_655 n
SR SR MN 52.1440(32) 1_655 1_665 n
SR SR O 90.0 1_655 1_555 n
SR SR O 90.0 1_655 1_565 n
SR SR O 141.009(8) 1_655 2_555 n
SR SR O 38.991(8) 1_655 2_655 n
SR SR Li 90.0 1_655 1_555 n
SR SR Li 90.0 1_655 1_565 n
SR SR Li 125.813(5) 1_655 2_555 n
SR SR Li 54.187(5) 1_655 2_655 n
SR SR S 129.430(8) 1_655 1_555 n
SR SR S 129.430(8) 1_655 1_565 n
SR SR S 50.570(8) 1_655 1_655 n
SR SR S 50.570(8) 1_655 1_665 n
SR SR MN 60.213(7) -1_665 1_555 n
SR SR MN 60.213(7) -1_665 1_565 n
SR SR MN 60.213(7) -1_665 1_655 n
SR SR MN 60.213(7) -1_665 1_665 n
SR SR O 51.009(8) -1_665 1_555 n
SR SR O 51.009(8) -1_665 1_565 n
SR SR O 51.009(8) -1_665 2_555 n
SR SR O 51.009(8) -1_665 2_655 n
SR SR Li 144.187(5) -1_665 1_555 n
SR SR Li 144.187(5) -1_665 1_565 n
SR SR Li 144.187(5) -1_665 2_555 n
SR SR Li 144.187(5) -1_665 2_655 n
SR SR S 116.075(20) -1_665 1_555 n
SR SR S 116.075(20) -1_665 1_565 n
SR SR S 116.075(20) -1_665 1_655 n
SR SR S 116.075(20) -1_665 1_665 n
MN SR MN 75.712(7) 1_555 1_565 n
MN SR MN 75.712(7) 1_555 1_655 n
MN SR MN 120.425(14) 1_555 1_665 n
MN SR O 37.8560(32) 1_555 1_555 n
MN SR O 99.463(13) 1_555 1_565 n
MN SR O 37.8560(32) 1_555 2_555 n
MN SR O 99.463(13) 1_555 2_655 n
MN SR Li 92.5086(32) 1_555 1_555 n
MN SR Li 139.636(7) 1_555 1_565 n
MN SR Li 92.5086(32) 1_555 2_555 n
MN SR Li 139.636(7) 1_555 2_655 n
MN SR S 55.863(20) 1_555 1_555 n
MN SR S 102.613(9) 1_555 1_565 n
MN SR S 102.613(9) 1_555 1_655 n
MN SR S 176.288(24) 1_555 1_665 n
MN SR MN 120.425(14) 1_565 1_655 n
MN SR MN 75.712(7) 1_565 1_665 n
MN SR O 99.463(13) 1_565 1_555 n
MN SR O 37.8560(32) 1_565 1_565 n
MN SR O 37.8560(32) 1_565 2_555 n
MN SR O 99.463(13) 1_565 2_655 n
MN SR Li 139.636(7) 1_565 1_555 n
MN SR Li 92.5086(32) 1_565 1_565 n
MN SR Li 92.5086(32) 1_565 2_555 n
MN SR Li 139.636(7) 1_565 2_655 n
MN SR S 102.613(9) 1_565 1_555 n
MN SR S 55.863(20) 1_565 1_565 n
MN SR S 176.288(24) 1_565 1_655 n
MN SR S 102.613(9) 1_565 1_665 n
MN SR MN 75.712(7) 1_655 1_665 n
MN SR O 37.8560(32) 1_655 1_555 n
MN SR O 99.463(13) 1_655 1_565 n
MN SR O 99.463(13) 1_655 2_555 n
MN SR O 37.8560(32) 1_655 2_655 n
MN SR Li 92.5086(32) 1_655 1_555 n
MN SR Li 139.636(7) 1_655 1_565 n
MN SR Li 139.636(7) 1_655 2_555 n
MN SR Li 92.5086(32) 1_655 2_655 n
MN SR S 102.613(9) 1_655 1_555 n
MN SR S 176.288(24) 1_655 1_565 n
MN SR S 55.863(20) 1_655 1_655 n
MN SR S 102.613(9) 1_655 1_665 n
MN SR O 99.463(13) 1_665 1_555 n
MN SR O 37.8560(32) 1_665 1_565 n
MN SR O 99.463(13) 1_665 2_555 n
MN SR O 37.8560(32) 1_665 2_655 n
MN SR Li 139.636(7) 1_665 1_555 n
MN SR Li 92.5086(32) 1_665 1_565 n
MN SR Li 139.636(7) 1_665 2_555 n
MN SR Li 92.5086(32) 1_665 2_655 n
MN SR S 176.288(24) 1_665 1_555 n
MN SR S 102.613(9) 1_665 1_565 n
MN SR S 102.613(9) 1_665 1_655 n
MN SR S 55.863(20) 1_665 1_665 n
O SR O 102.018(16) 1_555 1_565 n
O SR O 66.679(9) 1_555 2_555 n
O SR O 66.679(9) 1_555 2_655 n
O SR Li 93.178(4) 1_555 1_555 n
O SR Li 164.804(13) 1_555 1_565 n
O SR Li 120.679(4) 1_555 2_555 n
O SR Li 120.679(4) 1_555 2_655 n
O SR S 77.462(16) 1_555 1_555 n
O SR S 140.374(11) 1_555 1_565 n
O SR S 77.462(16) 1_555 1_655 n
O SR S 140.374(11) 1_555 1_665 n
O SR O 66.679(9) 1_565 2_555 n
O SR O 66.679(9) 1_565 2_655 n
O SR Li 164.804(13) 1_565 1_555 n
O SR Li 93.178(4) 1_565 1_565 n
O SR Li 120.679(4) 1_565 2_555 n
O SR Li 120.679(4) 1_565 2_655 n
O SR S 140.374(11) 1_565 1_555 n
O SR S 77.462(16) 1_565 1_565 n
O SR S 140.374(11) 1_565 1_655 n
O SR S 77.462(16) 1_565 1_665 n
O SR O 102.018(16) 2_555 2_655 n
O SR Li 120.679(4) 2_555 1_555 n
O SR Li 120.679(4) 2_555 1_565 n
O SR Li 93.178(4) 2_555 2_555 n
O SR Li 164.804(13) 2_555 2_655 n
O SR S 77.462(16) 2_555 1_555 n
O SR S 77.462(16) 2_555 1_565 n
O SR S 140.374(11) 2_555 1_655 n
O SR S 140.374(11) 2_555 1_665 n
O SR Li 120.679(4) 2_655 1_555 n
O SR Li 120.679(4) 2_655 1_565 n
O SR Li 164.804(13) 2_655 2_555 n
O SR Li 93.178(4) 2_655 2_655 n
O SR S 140.374(11) 2_655 1_555 n
O SR S 140.374(11) 2_655 1_565 n
O SR S 77.462(16) 2_655 1_655 n
O SR S 77.462(16) 2_655 1_665 n
Li SR Li 71.626(9) 1_555 1_565 n
Li SR Li 48.882(6) 1_555 2_555 n
Li SR Li 48.882(6) 1_555 2_655 n
Li SR S 43.273(16) 1_555 1_555 n
Li SR S 90.871(20) 1_555 1_565 n
Li SR S 43.273(16) 1_555 1_655 n
Li SR S 90.871(20) 1_555 1_665 n
Li SR Li 48.882(6) 1_565 2_555 n
Li SR Li 48.882(6) 1_565 2_655 n
Li SR S 90.871(20) 1_565 1_555 n
Li SR S 43.273(16) 1_565 1_565 n
Li SR S 90.871(20) 1_565 1_655 n
Li SR S 43.273(16) 1_565 1_665 n
Li SR Li 71.626(9) 2_555 2_655 n
Li SR S 43.273(16) 2_555 1_555 n
Li SR S 43.273(16) 2_555 1_565 n
Li SR S 90.871(20) 2_555 1_655 n
Li SR S 90.871(20) 2_555 1_665 n
Li SR S 90.871(20) 2_655 1_555 n
Li SR S 90.871(20) 2_655 1_565 n
Li SR S 43.273(16) 2_655 1_655 n
Li SR S 43.273(16) 2_655 1_665 n
S SR S 78.860(16) 1_555 1_565 n
S SR S 78.860(16) 1_555 1_655 n
S SR S 127.85(4) 1_555 1_665 n
S SR S 127.85(4) 1_565 1_655 n
S SR S 78.860(16) 1_565 1_665 n
S SR S 78.860(16) 1_655 1_665 n
SR MN SR 75.712(7) 1_445 1_455 n
SR MN SR 75.712(7) 1_445 1_545 n
SR MN SR 120.425(14) 1_445 1_555 n
SR MN SR 59.575(14) 1_445 -1_555 n
SR MN SR 104.288(7) 1_445 -1_565 n
SR MN SR 104.288(7) 1_445 -1_655 n
SR MN SR 179.972 1_445 -1_665 n
SR MN O 52.1440(32) 1_445 1_455 n
SR MN O 127.8560(32) 1_445 1_555 n
SR MN O 52.1440(32) 1_445 2_545 n
SR MN O 127.8560(32) 1_445 2_555 n
SR MN SR 120.425(14) 1_455 1_545 n
SR MN SR 75.712(7) 1_455 1_555 n
SR MN SR 104.288(7) 1_455 -1_555 n
SR MN SR 59.575(14) 1_455 -1_565 n
SR MN SR 179.972 1_455 -1_655 n
SR MN SR 104.288(7) 1_455 -1_665 n
SR MN O 52.1440(32) 1_455 1_455 n
SR MN O 127.8560(32) 1_455 1_555 n
SR MN O 127.8560(32) 1_455 2_545 n
SR MN O 52.1440(32) 1_455 2_555 n
SR MN SR 75.712(7) 1_545 1_555 n
SR MN SR 104.288(7) 1_545 -1_555 n
SR MN SR 179.972 1_545 -1_565 n
SR MN SR 59.575(14) 1_545 -1_655 n
SR MN SR 104.288(7) 1_545 -1_665 n
SR MN O 127.8560(32) 1_545 1_455 n
SR MN O 52.1440(32) 1_545 1_555 n
SR MN O 52.1440(32) 1_545 2_545 n
SR MN O 127.8560(32) 1_545 2_555 n
SR MN SR 179.9802 1_555 -1_555 n
SR MN SR 104.288(7) 1_555 -1_565 n
SR MN SR 104.288(7) 1_555 -1_655 n
SR MN SR 59.575(14) 1_555 -1_665 n
SR MN O 127.8560(32) 1_555 1_455 n
SR MN O 52.1440(32) 1_555 1_555 n
SR MN O 127.8560(32) 1_555 2_545 n
SR MN O 52.1440(32) 1_555 2_555 n
SR MN SR 75.712(7) -1_555 -1_565 n
SR MN SR 75.712(7) -1_555 -1_655 n
SR MN SR 120.425(14) -1_555 -1_665 n
SR MN O 52.1440(32) -1_555 1_455 n
SR MN O 127.8560(32) -1_555 1_555 n
SR MN O 52.1440(32) -1_555 2_545 n
SR MN O 127.8560(32) -1_555 2_555 n
SR MN SR 120.425(14) -1_565 -1_655 n
SR MN SR 75.712(7) -1_565 -1_665 n
SR MN O 52.1440(32) -1_565 1_455 n
SR MN O 127.8560(32) -1_565 1_555 n
SR MN O 127.8560(32) -1_565 2_545 n
SR MN O 52.1440(32) -1_565 2_555 n
SR MN SR 75.712(7) -1_655 -1_665 n
SR MN O 127.8560(32) -1_655 1_455 n
SR MN O 52.1440(32) -1_655 1_555 n
SR MN O 52.1440(32) -1_655 2_545 n
SR MN O 127.8560(32) -1_655 2_555 n
SR MN O 127.8560(32) -1_665 1_455 n
SR MN O 52.1440(32) -1_665 1_555 n
SR MN O 127.8560(32) -1_665 2_545 n
SR MN O 52.1440(32) -1_665 2_555 n
O MN O 180.0 1_455 1_555 n
O MN O 90.0 1_455 2_545 n
O MN O 90.0 1_455 2_555 n
O MN O 90.0 1_555 2_545 n
O MN O 90.0 1_555 2_555 n
O MN O 180.0 2_545 2_555 n
SR O SR 102.018(16) 1_545 1_555 n
SR O SR 77.982(16) 1_545 -1_655 n
SR O SR 180.0 1_545 -1_665 n
SR O MN 90.0 1_545 1_555 n
SR O MN 90.0 1_545 1_655 n
SR O SR 180.0 1_555 -1_655 n
SR O SR 77.982(16) 1_555 -1_665 n
SR O MN 90.0 1_555 1_555 n
SR O MN 90.0 1_555 1_655 n
SR O SR 102.018(16) -1_655 -1_665 n
SR O MN 90.0 -1_655 1_555 n
SR O MN 90.0 -1_655 1_655 n
SR O MN 90.0 -1_665 1_555 n
SR O MN 90.0 -1_665 1_655 n
MN O MN 180.0 1_555 1_655 n
SR Li SR 71.626(9) 1_545 1_555 n
SR Li SR 131.118(6) 1_545 -101_444 n
SR Li SR 131.118(6) 1_545 -101_544 n
SR Li Li 65.5589(30) 1_545 2_545 n
SR Li Li 114.4411(30) 1_545 2_555 n
SR Li Li 65.5589(30) 1_545 2_645 n
SR Li Li 114.4411(30) 1_545 2_655 n
SR Li S 62.466(18) 1_545 1_555 n
SR Li S 62.466(18) 1_545 1_655 n
SR Li S 88.940(24) 1_545 -101_434 n
SR Li S 160.566(23) 1_545 -101_444 n
SR Li SR 131.118(6) 1_555 -101_444 n
SR Li SR 131.118(6) 1_555 -101_544 n
SR Li Li 114.4411(30) 1_555 2_545 n
SR Li Li 65.5589(30) 1_555 2_555 n
SR Li Li 114.4411(30) 1_555 2_645 n
SR Li Li 65.5589(30) 1_555 2_655 n
SR Li S 62.466(18) 1_555 1_555 n
SR Li S 62.466(18) 1_555 1_655 n
SR Li S 160.566(23) 1_555 -101_434 n
SR Li S 88.940(24) 1_555 -101_444 n
SR Li SR 71.626(9) -101_444 -101_544 n
SR Li Li 65.5589(30) -101_444 2_545 n
SR Li Li 65.5589(30) -101_444 2_555 n
SR Li Li 114.4411(30) -101_444 2_645 n
SR Li Li 114.4411(30) -101_444 2_655 n
SR Li S 88.940(24) -101_444 1_555 n
SR Li S 160.566(23) -101_444 1_655 n
SR Li S 62.466(18) -101_444 -101_434 n
SR Li S 62.466(18) -101_444 -101_444 n
SR Li Li 114.4411(30) -101_544 2_545 n
SR Li Li 114.4411(30) -101_544 2_555 n
SR Li Li 65.5589(30) -101_544 2_645 n
SR Li Li 65.5589(30) -101_544 2_655 n
SR Li S 160.566(23) -101_544 1_555 n
SR Li S 88.940(24) -101_544 1_655 n
SR Li S 62.466(18) -101_544 -101_434 n
SR Li S 62.466(18) -101_544 -101_444 n
Li Li Li 90.0 2_545 2_555 n
Li Li Li 90.0 2_545 2_645 n
Li Li Li 179.9802 2_545 2_655 n
Li Li S 54.481(11) 2_545 1_555 n
Li Li S 125.519(11) 2_545 1_655 n
Li Li S 54.481(11) 2_545 -101_434 n
Li Li S 125.519(11) 2_545 -101_444 n
Li Li Li 179.972 2_555 2_645 n
Li Li Li 90.0 2_555 2_655 n
Li Li S 54.481(11) 2_555 1_555 n
Li Li S 125.519(11) 2_555 1_655 n
Li Li S 125.519(11) 2_555 -101_434 n
Li Li S 54.481(11) 2_555 -101_444 n
Li Li Li 90.0 2_645 2_655 n
Li Li S 125.519(11) 2_645 1_555 n
Li Li S 54.481(11) 2_645 1_655 n
Li Li S 54.481(11) 2_645 -101_434 n
Li Li S 125.519(11) 2_645 -101_444 n
Li Li S 125.519(11) 2_655 1_555 n
Li Li S 54.481(11) 2_655 1_655 n
Li Li S 125.519(11) 2_655 -101_434 n
Li Li S 54.481(11) 2_655 -101_444 n
S Li S 110.49(5) 1_555 1_655 n
S Li S 108.963(23) 1_555 -101_434 n
S Li S 108.963(23) 1_555 -101_444 n
S Li S 108.963(23) 1_655 -101_434 n
S Li S 108.963(23) 1_655 -101_444 n
S Li S 110.49(5) -101_434 -101_444 n
SR S SR 78.860(16) 1_445 1_455 n
SR S SR 78.860(16) 1_445 1_545 n
SR S SR 127.85(4) 1_445 1_555 n
SR S Li 74.260(7) 1_445 1_455 n
SR S Li 140.570(8) 1_445 1_555 n
SR S Li 74.260(7) 1_445 2_545 n
SR S Li 140.570(8) 1_445 2_555 n
SR S SR 127.85(4) 1_455 1_545 n
SR S SR 78.860(16) 1_455 1_555 n
SR S Li 74.260(7) 1_455 1_455 n
SR S Li 140.570(8) 1_455 1_555 n
SR S Li 140.570(8) 1_455 2_545 n
SR S Li 74.260(7) 1_455 2_555 n
SR S SR 78.860(16) 1_545 1_555 n
SR S Li 140.570(8) 1_545 1_455 n
SR S Li 74.260(7) 1_545 1_555 n
SR S Li 74.260(7) 1_545 2_545 n
SR S Li 140.570(8) 1_545 2_555 n
SR S Li 140.570(8) 1_555 1_455 n
SR S Li 74.260(7) 1_555 1_555 n
SR S Li 140.570(8) 1_555 2_545 n
SR S Li 74.260(7) 1_555 2_555 n
Li S Li 110.49(5) 1_455 1_555 n
Li S Li 71.037(23) 1_455 2_545 n
Li S Li 71.037(23) 1_455 2_555 n
Li S Li 71.037(23) 1_555 2_545 n
Li S Li 71.037(23) 1_555 2_555 n
Li S Li 110.49(5) 2_545 2_555 n

loop_
_geom_bond_atom_site_label_1
_geom_bond_atom_site_label_2
_geom_bond_distance
_geom_bond_site_symmetry_2
_geom_bond_publ_flag
SR SR 4.07036(8) 1_455 n
SR SR 4.07036(8) 1_545 n
SR SR 4.07036(8) 1_565 n
SR SR 4.07036(8) 1_655 n
SR SR 3.2950(10) -1_665 n
SR MN 3.31636(24) 1_555 n
SR MN 3.31636(24) 1_565 n
SR MN 3.31636(24) 1_655 n
SR MN 3.31636(24) 1_665 n
SR O 2.61845(31) 1_555 n
SR O 2.61845(31) 1_565 n
SR O 2.61845(31) 2_555 n
SR O 2.61845(31) 2_655 n
SR Li 3.4781(4) 1_555 n
SR Li 3.4781(4) 1_565 n
SR Li 3.4781(4) 2_555 n
SR Li 3.4781(4) 2_655 n
SR S 3.2043(6) 1_555 n
SR S 3.2043(6) 1_565 n
SR S 3.2043(6) 1_655 n
SR S 3.2043(6) 1_665 n
MN SR 3.31636(24) 1_445 n
MN SR 3.31636(24) 1_455 n
MN SR 3.31636(24) 1_545 n
MN SR 3.31636(24) 1_555 n
MN SR 3.31636(24) -1_555 n
MN SR 3.31636(24) -1_565 n
MN SR 3.31636(24) -1_655 n
MN SR 3.31636(24) -1_665 n
MN O 2.03518(4) 1_455 n
MN O 2.03518(4) 1_555 n
MN O 2.03518(4) 2_545 n
MN O 2.03518(4) 2_555 n
MN S 3.0560(12) 1_555 n
MN S 3.0560(12) -1_555 n
O SR 2.61845(31) 1_545 n
O SR 2.61845(31) 1_555 n
O SR 2.61845(31) -1_655 n
O SR 2.61845(31) -1_665 n
O MN 2.03518(4) 1_555 n
O MN 2.03518(4) 1_655 n
Li SR 3.4781(4) 1_545 n
Li SR 3.4781(4) 1_555 n
Li SR 3.4781(4) -101_444 n
Li SR 3.4781(4) -101_544 n
Li Li 2.87818(6) 2_545 n
Li Li 2.87818(6) 2_555 n
Li Li 2.87818(6) 2_645 n
Li Li 2.87818(6) 2_655 n
Li S 2.4771(7) 1_555 n
Li S 2.4771(7) 1_655 n
Li S 2.4771(7) -101_434 n
Li S 2.4771(7) -101_444 n
S SR 3.2043(6) 1_445 n
S SR 3.2043(6) 1_455 n
S SR 3.2043(6) 1_545 n
S SR 3.2043(6) 1_555 n
S MN 3.0560(12) 1_555 n
S Li 2.4771(7) 1_455 n
S Li 2.4771(7) 1_555 n
S Li 2.4771(7) 2_545 n
S Li 2.4771(7) 2_555 n

loop_
_pd_block_diffractogram_id
2006-04-06T16:45|OJR181_1LI_H_01|Simon_Clarke|POLARIS
2006-04-06T16:45|OJR181_1LI_H_02|Simon_Clarke|POLARIS
2006-04-06T16:45|OJR181_1LI_H_03|Simon_Clarke|POLARIS

loop_
_pd_phase_block_id
2006-04-06T16:45|OJR181_1LI_phase1|Simon_Clarke||
2006-04-06T16:45|OJR181_1LI_phase2|Simon_Clarke||
2006-04-06T16:45|OJR181_1LI_phase3|Simon_Clarke||
2006-04-06T16:45|OJR181_1LI_phase4|Simon_Clarke||
2006-04-06T16:45|OJR181_1LI_phase5|Simon_Clarke||
